data_4302475
loop_
_publ_author_name
'Michael Frezza'
'Sarmad Sahiel Hindo'
'Dajena Tomco'
'Marco M. Allard'
'Qiuzhi Cindy Cui'
'Mary Jane Heeg'
'Di Chen'
'Cl\'audio N. Verani'
'Q. Ping Dou'

_publ_contact_author_address
;    Department of Chemistry
     Wayne State University
    Detroit, Michigan 48202
    USA
;
_publ_contact_author_email cnverani@chem.wayne.edu
_publ_contact_author_name '    Prof. Claudio N. Verani'
_publ_section_title
;
Comparative Activities of Nickel(II) and Zinc(II) Complexes of Asymmetric
[NN'O] Ligands as 26S Proteasome Inhibitors
;
_journal_name_full 'Inorganic Chemistry'
_journal_page_first 5928
_journal_page_last 5937
_journal_paper_doi 10.1021/ic900276g
_journal_volume 48
_journal_year 2009
_chemical_formula_sum 'C29 H25 Cl9 I4 N4 Ni O2'
_chemical_formula_weight 1346.89
_chemical_name_systematic
; 
 ? 
;
_space_group_IT_number 14
_symmetry_cell_setting monoclinic
_symmetry_space_group_name_Hall '-P 2yn'
_symmetry_space_group_name_H-M 'P 1 21/n 1'
_atom_sites_solution_hydrogens geom
_atom_sites_solution_primary direct
_atom_sites_solution_secondary difmap
_audit_creation_method SHELXL-97
_cell_angle_alpha 90.00
_cell_angle_beta 92.8120(10)
_cell_angle_gamma 90.00
_cell_formula_units_Z 4
_cell_length_a 18.4231(5)
_cell_length_b 10.1797(3)
_cell_length_c 22.1493(6)
_cell_measurement_reflns_used 9905
_cell_measurement_temperature 100(2)
_cell_measurement_theta_max 28.0
_cell_measurement_theta_min 2.5
_cell_volume 4148.9(2)
_computing_cell_refinement 'Bruker APEX2'
_computing_data_collection 'Bruker APEX2'
_computing_data_reduction 'Bruker APEX2'
_computing_molecular_graphics SHELXTL-Plus
_computing_publication_material SHELXL-97
_computing_structure_refinement 'SHELXL-97 (Sheldrick, 1997)'
_computing_structure_solution 'SHELXS-97 (Sheldrick, 1990)'
_diffrn_ambient_temperature 100(2)
_diffrn_measured_fraction_theta_full 0.998
_diffrn_measured_fraction_theta_max 0.996
_diffrn_measurement_method 'Bruker APEX2'
_diffrn_radiation_monochromator graphite
_diffrn_radiation_source 'fine-focus sealed tube'
_diffrn_radiation_type MoK\a
_diffrn_radiation_wavelength 0.71073
_diffrn_reflns_av_R_equivalents 0.0663
_diffrn_reflns_av_sigmaI/netI 0.0525
_diffrn_reflns_limit_h_max 24
_diffrn_reflns_limit_h_min -24
_diffrn_reflns_limit_k_max 13
_diffrn_reflns_limit_k_min 0
_diffrn_reflns_limit_l_max 29
_diffrn_reflns_limit_l_min 0
_diffrn_reflns_number 86456
_diffrn_reflns_theta_full 28.30
_diffrn_reflns_theta_max 28.32
_diffrn_reflns_theta_min 1.47
_exptl_absorpt_coefficient_mu 4.057
_exptl_absorpt_correction_T_max 0.7928
_exptl_absorpt_correction_T_min 0.5813
_exptl_absorpt_correction_type multi-scan
_exptl_crystal_colour colorless
_exptl_crystal_density_diffrn 2.156
_exptl_crystal_density_method 'not measured'
_exptl_crystal_description plates
_exptl_crystal_F_000 2544
_exptl_crystal_size_max 0.15
_exptl_crystal_size_mid 0.13
_exptl_crystal_size_min 0.06
_refine_diff_density_max 1.246
_refine_diff_density_min -0.890
_refine_diff_density_rms 0.153
_refine_ls_extinction_method none
_refine_ls_goodness_of_fit_ref 1.045
_refine_ls_hydrogen_treatment mixed
_refine_ls_matrix_type full
_refine_ls_number_parameters 442
_refine_ls_number_reflns 10307
_refine_ls_number_restraints 0
_refine_ls_restrained_S_all 1.045
_refine_ls_R_factor_all 0.0632
_refine_ls_R_factor_gt 0.0363
_refine_ls_shift/su_max 0.001
_refine_ls_shift/su_mean 0.000
_refine_ls_structure_factor_coef Fsqd
_refine_ls_weighting_details 'calc w=1/[\s^2^(Fo^2^)+(0.0240P)^2^+0.0000P] where P=(Fo^2^+2Fc^2^)/3'
_refine_ls_weighting_scheme calc
_refine_ls_wR_factor_gt 0.0591
_refine_ls_wR_factor_ref 0.0644
_reflns_number_gt 7578
_reflns_number_total 10307
_reflns_threshold_expression >2sigma(I)
_cod_data_source_file ic900276g_si_002_2.cif
_cod_data_source_block nsar
_cod_depositor_comments
;
The following automatic conversions were performed:
'_exptl_absorpt_correction_type' value 'Multi-scan' changed to
'multi-scan' according to
'/home/saulius/struct/CIF-dictionaries/cif_core.dic' dictionary named
'cif_core.dic' version 2.4.1 from 2010-06-29.

Automatic conversion script
Id: cif_fix_enum 1527 2010-12-29 10:47:43Z saulius 
;
_cod_database_code 4302475

loop_
_symmetry_equiv_pos_as_xyz
'x, y, z'
'-x+1/2, y+1/2, -z+1/2'
'-x, -y, -z'
'x-1/2, -y-1/2, z-1/2'

loop_
_atom_site_label
_atom_site_type_symbol
_atom_site_fract_x
_atom_site_fract_y
_atom_site_fract_z
_atom_site_U_iso_or_equiv
_atom_site_adp_type
_atom_site_occupancy
_atom_site_symmetry_multiplicity
_atom_site_calc_flag
_atom_site_refinement_flags
_atom_site_disorder_assembly
_atom_site_disorder_group
I1 I -0.124734(15) -0.79697(2) 0.413060(12) 0.02416(7) Uani 1 1 d . . .
I2 I -0.249342(14) -0.37420(2) 0.247853(12) 0.02279(7) Uani 1 1 d . . .
I3 I 0.125535(15) 0.36196(2) 0.088927(12) 0.02390(7) Uani 1 1 d . . .
I4 I 0.245934(14) -0.09930(2) 0.233335(12) 0.02214(7) Uani 1 1 d . . .
Ni1 Ni -0.00147(3) -0.23748(4) 0.23982(2) 0.01275(10) Uani 1 1 d . . .
N1 N -0.02563(16) -0.2463(3) 0.33129(13) 0.0146(7) Uani 1 1 d . . .
C1 C -0.0821(2) -0.1940(3) 0.35889(17) 0.0194(9) Uani 1 1 d . . .
H1 H -0.1161 -0.1434 0.3352 0.023 Uiso 1 1 calc R . .
C2 C -0.0935(2) -0.2093(4) 0.41921(17) 0.0247(9) Uani 1 1 d . . .
H2 H -0.1341 -0.1697 0.4369 0.030 Uiso 1 1 calc R . .
C3 C -0.0441(2) -0.2843(4) 0.45368(18) 0.0297(11) Uani 1 1 d . . .
H3 H -0.0498 -0.2965 0.4957 0.036 Uiso 1 1 calc R . .
C4 C 0.0127(2) -0.3399(4) 0.42618(17) 0.0245(10) Uani 1 1 d . . .
H4 H 0.0466 -0.3928 0.4490 0.029 Uiso 1 1 calc R . .
C5 C 0.0215(2) -0.3197(3) 0.36476(16) 0.0166(8) Uani 1 1 d . . .
C6 C 0.0853(2) -0.3738(3) 0.33285(15) 0.0174(8) Uani 1 1 d . . .
H6A H 0.1272 -0.3137 0.3392 0.021 Uiso 1 1 calc R . .
H6B H 0.0991 -0.4600 0.3506 0.021 Uiso 1 1 calc R . .
N2 N 0.06861(16) -0.3897(3) 0.26734(13) 0.0134(7) Uani 1 1 d . . .
C7 C 0.03809(19) -0.5218(3) 0.25102(16) 0.0148(8) Uani 1 1 d . . .
H7A H 0.0724 -0.5907 0.2660 0.018 Uiso 1 1 calc R . .
H7B H 0.0327 -0.5295 0.2065 0.018 Uiso 1 1 calc R . .
C8 C -0.03430(19) -0.5435(3) 0.27748(15) 0.0127(8) Uani 1 1 d . . .
C9 C -0.0436(2) -0.6401(3) 0.32056(16) 0.0161(8) Uani 1 1 d . . .
H9 H -0.0037 -0.6934 0.3341 0.019 Uiso 1 1 calc R . .
C10 C -0.1117(2) -0.6587(3) 0.34395(16) 0.0155(8) Uani 1 1 d . . .
C11 C -0.1712(2) -0.5838(3) 0.32412(15) 0.0151(8) Uani 1 1 d . . .
H11 H -0.2177 -0.5984 0.3397 0.018 Uiso 1 1 calc R . .
C12 C -0.16142(19) -0.4870(3) 0.28104(15) 0.0134(8) Uani 1 1 d . . .
C13 C -0.0937(2) -0.4615(3) 0.25689(15) 0.0143(8) Uani 1 1 d . . .
O1 O -0.08431(13) -0.3670(2) 0.21780(10) 0.0151(5) Uani 1 1 d . . .
N3 N 0.02459(16) -0.2246(3) 0.14925(13) 0.0146(7) Uani 1 1 d . . .
C14 C 0.0832(2) -0.2723(3) 0.12317(17) 0.0198(9) Uani 1 1 d . . .
H14 H 0.1181 -0.3190 0.1479 0.024 Uiso 1 1 calc R . .
C15 C 0.0960(2) -0.2578(4) 0.06280(17) 0.0230(9) Uani 1 1 d . . .
H15 H 0.1383 -0.2934 0.0462 0.028 Uiso 1 1 calc R . .
C16 C 0.0449(2) -0.1890(4) 0.02688(18) 0.0287(10) Uani 1 1 d . . .
H16 H 0.0511 -0.1784 -0.0152 0.034 Uiso 1 1 calc R . .
C17 C -0.0153(2) -0.1361(3) 0.05341(17) 0.0244(10) Uani 1 1 d . . .
H17 H -0.0505 -0.0874 0.0299 0.029 Uiso 1 1 calc R . .
C18 C -0.0235(2) -0.1551(3) 0.11468(16) 0.0171(9) Uani 1 1 d . . .
C19 C -0.0879(2) -0.1020(3) 0.14620(16) 0.0191(9) Uani 1 1 d . . .
H19A H -0.1018 -0.0159 0.1284 0.023 Uiso 1 1 calc R . .
H19B H -0.1295 -0.1626 0.1394 0.023 Uiso 1 1 calc R . .
N4 N -0.07248(16) -0.0860(3) 0.21183(13) 0.0146(7) Uani 1 1 d . . .
C20 C -0.04314(19) 0.0460(3) 0.22931(16) 0.0158(8) Uani 1 1 d . . .
H20A H -0.0405 0.0530 0.2739 0.019 Uiso 1 1 calc R . .
H20B H -0.0772 0.1142 0.2134 0.019 Uiso 1 1 calc R . .
C21 C 0.0311(2) 0.0725(3) 0.20625(15) 0.0137(8) Uani 1 1 d . . .
C22 C 0.0423(2) 0.1771(3) 0.16770(16) 0.0172(8) Uani 1 1 d . . .
H22 H 0.0023 0.2305 0.1545 0.021 Uiso 1 1 calc R . .
C23 C 0.1103(2) 0.2044(3) 0.14831(16) 0.0171(8) Uani 1 1 d . . .
C24 C 0.1698(2) 0.1278(3) 0.16668(15) 0.0163(8) Uani 1 1 d . . .
H24 H 0.2169 0.1465 0.1533 0.020 Uiso 1 1 calc R . .
C25 C 0.15822(19) 0.0232(3) 0.20510(16) 0.0150(8) Uani 1 1 d . . .
C26 C 0.0899(2) -0.0092(3) 0.22630(16) 0.0146(8) Uani 1 1 d . . .
O2 O 0.08039(13) -0.1097(2) 0.26236(10) 0.0148(6) Uani 1 1 d . . .
H1N2 H 0.1162 -0.3965 0.2562 0.050 Uiso 1 1 d . . .
H1N4 H -0.1188 -0.0959 0.2367 0.050 Uiso 1 1 d . . .
C27 C 0.3663(2) 0.4970(3) 0.11684(17) 0.0226(9) Uani 1 1 d . . .
H27 H 0.3763 0.4520 0.1565 0.027 Uiso 1 1 calc R . .
Cl1 Cl 0.32977(6) 0.38142(10) 0.06499(5) 0.0305(3) Uani 1 1 d . . .
Cl2 Cl 0.44835(6) 0.56165(11) 0.09254(6) 0.0428(3) Uani 1 1 d . . .
Cl3 Cl 0.30368(7) 0.62513(10) 0.12739(6) 0.0469(3) Uani 1 1 d . . .
C28 C 0.1455(2) 0.5141(4) -0.10362(16) 0.0230(9) Uani 1 1 d . . .
H28 H 0.1495 0.4357 -0.1304 0.028 Uiso 1 1 calc R . .
Cl4 Cl 0.21224(6) 0.50204(10) -0.04408(4) 0.0280(2) Uani 1 1 d . . .
Cl5 Cl 0.05877(6) 0.51620(12) -0.07523(5) 0.0433(3) Uani 1 1 d . . .
Cl6 Cl 0.16049(8) 0.65624(10) -0.14629(5) 0.0455(4) Uani 1 1 d . . .
C29 C 0.2756(2) -0.0019(4) -0.01471(17) 0.0246(9) Uani 1 1 d . . .
H29 H 0.3180 0.0353 -0.0355 0.029 Uiso 1 1 calc R . .
Cl7 Cl 0.23242(6) -0.11876(9) -0.06284(5) 0.0296(3) Uani 1 1 d . . .
Cl8 Cl 0.21615(7) 0.12664(10) 0.00071(5) 0.0397(3) Uani 1 1 d . . .
Cl9 Cl 0.30796(7) -0.07866(12) 0.05211(5) 0.0481(3) Uani 1 1 d . . .

loop_
_atom_site_aniso_label
_atom_site_aniso_U_11
_atom_site_aniso_U_22
_atom_site_aniso_U_33
_atom_site_aniso_U_23
_atom_site_aniso_U_13
_atom_site_aniso_U_12
I1 0.02560(16) 0.02037(13) 0.02709(15) 0.00981(11) 0.00707(12) 0.00124(11)
I2 0.01343(14) 0.02617(14) 0.02886(15) 0.00684(11) 0.00175(11) 0.00499(11)
I3 0.02369(16) 0.01708(13) 0.03174(15) 0.00788(11) 0.00960(12) 0.00075(11)
I4 0.01312(14) 0.02237(13) 0.03096(15) 0.00417(11) 0.00119(11) 0.00353(10)
Ni1 0.0118(3) 0.0110(2) 0.0154(2) 0.00123(18) 0.00089(19) -0.00015(18)
N1 0.0127(18) 0.0132(15) 0.0180(17) -0.0003(12) 0.0018(13) -0.0043(13)
C1 0.018(2) 0.0118(18) 0.028(2) -0.0040(16) 0.0052(18) -0.0017(16)
C2 0.024(3) 0.023(2) 0.028(2) -0.0066(18) 0.0111(19) -0.0060(18)
C3 0.042(3) 0.031(2) 0.015(2) -0.0011(18) 0.003(2) -0.011(2)
C4 0.030(3) 0.026(2) 0.017(2) 0.0012(17) -0.0016(19) -0.0022(18)
C5 0.012(2) 0.0177(18) 0.020(2) -0.0017(15) -0.0028(16) -0.0068(15)
C6 0.015(2) 0.0184(19) 0.018(2) -0.0003(16) -0.0011(16) -0.0001(16)
N2 0.0109(17) 0.0119(15) 0.0175(16) -0.0015(12) 0.0010(13) -0.0015(12)
C7 0.012(2) 0.0113(17) 0.021(2) -0.0027(14) 0.0020(16) 0.0005(15)
C8 0.012(2) 0.0138(17) 0.0129(19) -0.0029(14) 0.0034(15) -0.0027(15)
C9 0.015(2) 0.0143(18) 0.019(2) -0.0021(15) 0.0005(16) 0.0022(15)
C10 0.021(2) 0.0108(17) 0.0153(19) 0.0034(14) 0.0018(16) -0.0026(15)
C11 0.012(2) 0.0140(17) 0.019(2) -0.0009(15) 0.0056(16) -0.0037(15)
C12 0.011(2) 0.0134(17) 0.016(2) 0.0013(14) -0.0016(15) -0.0007(14)
C13 0.019(2) 0.0105(17) 0.0137(19) -0.0031(14) -0.0004(16) -0.0027(15)
O1 0.0130(14) 0.0146(12) 0.0176(13) 0.0036(10) 0.0000(11) -0.0037(10)
N3 0.0122(18) 0.0127(15) 0.0188(17) -0.0001(12) 0.0007(13) -0.0033(12)
C14 0.024(2) 0.0128(18) 0.022(2) -0.0001(15) 0.0022(18) 0.0003(16)
C15 0.028(3) 0.019(2) 0.023(2) 0.0002(16) 0.0110(18) -0.0019(17)
C16 0.047(3) 0.021(2) 0.019(2) 0.0033(17) 0.009(2) -0.001(2)
C17 0.037(3) 0.017(2) 0.019(2) 0.0061(16) 0.0004(19) -0.0026(18)
C18 0.018(2) 0.0146(18) 0.018(2) -0.0014(15) -0.0030(17) -0.0022(15)
C19 0.016(2) 0.0186(19) 0.022(2) 0.0053(16) -0.0041(17) 0.0007(16)
N4 0.0109(17) 0.0125(15) 0.0206(17) 0.0019(12) 0.0031(13) -0.0026(12)
C20 0.013(2) 0.0096(17) 0.025(2) 0.0012(15) 0.0045(16) 0.0020(15)
C21 0.011(2) 0.0116(17) 0.018(2) -0.0034(14) 0.0002(15) 0.0000(14)
C22 0.017(2) 0.0121(17) 0.023(2) 0.0007(15) -0.0013(17) 0.0028(15)
C23 0.018(2) 0.0094(17) 0.024(2) 0.0032(15) 0.0039(17) -0.0019(15)
C24 0.013(2) 0.0158(18) 0.020(2) -0.0015(15) 0.0066(15) -0.0034(15)
C25 0.009(2) 0.0162(18) 0.020(2) -0.0007(15) -0.0010(15) 0.0020(15)
C26 0.015(2) 0.0125(18) 0.017(2) -0.0055(14) 0.0034(16) -0.0017(15)
O2 0.0127(14) 0.0140(13) 0.0176(13) 0.0033(10) -0.0007(11) -0.0026(10)
C27 0.030(3) 0.0151(19) 0.022(2) -0.0005(16) 0.0000(18) 0.0012(17)
Cl1 0.0274(6) 0.0340(6) 0.0292(6) -0.0066(5) -0.0087(5) 0.0041(5)
Cl2 0.0291(7) 0.0381(6) 0.0613(8) 0.0137(6) 0.0042(6) -0.0064(5)
Cl3 0.0571(9) 0.0244(6) 0.0609(8) 0.0029(5) 0.0202(7) 0.0139(6)
C28 0.030(3) 0.021(2) 0.017(2) -0.0026(16) -0.0011(18) 0.0020(18)
Cl4 0.0205(6) 0.0351(6) 0.0281(6) 0.0078(4) -0.0006(4) 0.0059(4)
Cl5 0.0213(7) 0.0606(8) 0.0476(7) -0.0227(6) -0.0032(5) 0.0029(6)
Cl6 0.0873(11) 0.0190(5) 0.0280(6) 0.0050(4) -0.0204(6) -0.0110(6)
C29 0.029(3) 0.021(2) 0.024(2) -0.0013(17) 0.0002(18) -0.0045(18)
Cl7 0.0302(7) 0.0251(5) 0.0327(6) -0.0075(4) -0.0071(5) 0.0008(4)
Cl8 0.0395(8) 0.0268(6) 0.0537(8) -0.0135(5) 0.0110(6) -0.0016(5)
Cl9 0.0525(9) 0.0579(8) 0.0321(6) 0.0100(6) -0.0163(6) -0.0104(6)

loop_
_atom_type_symbol
_atom_type_description
_atom_type_scat_dispersion_real
_atom_type_scat_dispersion_imag
_atom_type_scat_source
C C 0.0033 0.0016 'International Tables Vol C Tables 4.2.6.8 and 6.1.1.4'
H H 0.0000 0.0000 'International Tables Vol C Tables 4.2.6.8 and 6.1.1.4'
N N 0.0061 0.0033 'International Tables Vol C Tables 4.2.6.8 and 6.1.1.4'
O O 0.0106 0.0060 'International Tables Vol C Tables 4.2.6.8 and 6.1.1.4'
Ni Ni 0.3393 1.1124 'International Tables Vol C Tables 4.2.6.8 and 6.1.1.4'
I I -0.4742 1.8119 'International Tables Vol C Tables 4.2.6.8 and 6.1.1.4'
Cl Cl 0.1484 0.1585 'International Tables Vol C Tables 4.2.6.8 and 6.1.1.4'

loop_
_geom_angle_atom_site_label_1
_geom_angle_atom_site_label_2
_geom_angle_atom_site_label_3
_geom_angle
_geom_angle_site_symmetry_1
_geom_angle_site_symmetry_3
_geom_angle_publ_flag
O2 Ni1 O1 179.52(10) . . ?
O2 Ni1 N2 87.86(10) . . ?
O1 Ni1 N2 91.99(10) . . ?
O2 Ni1 N3 89.60(10) . . ?
O1 Ni1 N3 90.87(10) . . ?
N2 Ni1 N3 99.14(11) . . ?
O2 Ni1 N4 92.66(10) . . ?
O1 Ni1 N4 87.49(10) . . ?
N2 Ni1 N4 179.47(11) . . ?
N3 Ni1 N4 80.76(11) . . ?
O2 Ni1 N1 88.86(10) . . ?
O1 Ni1 N1 90.66(10) . . ?
N2 Ni1 N1 81.01(11) . . ?
N3 Ni1 N1 178.45(11) . . ?
N4 Ni1 N1 99.10(12) . . ?
C5 N1 C1 117.7(3) . . ?
C5 N1 Ni1 113.3(3) . . ?
C1 N1 Ni1 129.0(2) . . ?
N1 C1 C2 123.9(4) . . ?
C1 C2 C3 118.0(4) . . ?
C4 C3 C2 118.8(4) . . ?
C3 C4 C5 120.3(4) . . ?
N1 C5 C4 121.3(4) . . ?
N1 C5 C6 116.3(3) . . ?
C4 C5 C6 122.4(3) . . ?
N2 C6 C5 111.8(3) . . ?
C6 N2 C7 113.2(3) . . ?
C6 N2 Ni1 107.5(2) . . ?
C7 N2 Ni1 112.1(2) . . ?
N2 C7 C8 111.7(3) . . ?
C9 C8 C13 120.9(3) . . ?
C9 C8 C7 121.1(3) . . ?
C13 C8 C7 118.0(3) . . ?
C8 C9 C10 119.8(3) . . ?
C11 C10 C9 121.3(3) . . ?
C11 C10 I1 118.7(3) . . ?
C9 C10 I1 119.9(3) . . ?
C12 C11 C10 118.6(3) . . ?
C11 C12 C13 122.7(3) . . ?
C11 C12 I2 120.4(3) . . ?
C13 C12 I2 116.9(2) . . ?
O1 C13 C12 122.3(3) . . ?
O1 C13 C8 120.9(3) . . ?
C12 C13 C8 116.7(3) . . ?
C13 O1 Ni1 115.7(2) . . ?
C14 N3 C18 117.9(3) . . ?
C14 N3 Ni1 128.2(2) . . ?
C18 N3 Ni1 113.8(3) . . ?
N3 C14 C15 124.0(3) . . ?
C14 C15 C16 117.8(4) . . ?
C15 C16 C17 119.0(4) . . ?
C18 C17 C16 119.1(4) . . ?
N3 C18 C17 122.1(4) . . ?
N3 C18 C19 115.9(3) . . ?
C17 C18 C19 122.0(3) . . ?
N4 C19 C18 112.2(3) . . ?
C19 N4 C20 113.9(3) . . ?
C19 N4 Ni1 107.3(2) . . ?
C20 N4 Ni1 111.9(2) . . ?
N4 C20 C21 113.4(3) . . ?
C22 C21 C26 120.5(3) . . ?
C22 C21 C20 120.7(3) . . ?
C26 C21 C20 118.7(3) . . ?
C23 C22 C21 120.9(3) . . ?
C22 C23 C24 120.9(3) . . ?
C22 C23 I3 120.2(3) . . ?
C24 C23 I3 118.9(3) . . ?
C25 C24 C23 117.9(3) . . ?
C24 C25 C26 123.6(3) . . ?
C24 C25 I4 119.8(3) . . ?
C26 C25 I4 116.6(2) . . ?
O2 C26 C25 122.3(3) . . ?
O2 C26 C21 121.5(3) . . ?
C25 C26 C21 116.1(3) . . ?
C26 O2 Ni1 117.9(2) . . ?
Cl1 C27 Cl2 111.0(2) . . ?
Cl1 C27 Cl3 110.5(2) . . ?
Cl2 C27 Cl3 110.0(2) . . ?
Cl5 C28 Cl6 110.8(2) . . ?
Cl5 C28 Cl4 110.4(2) . . ?
Cl6 C28 Cl4 109.7(2) . . ?
Cl8 C29 Cl9 111.0(2) . . ?
Cl8 C29 Cl7 110.8(2) . . ?
Cl9 C29 Cl7 109.6(2) . . ?

loop_
_geom_bond_atom_site_label_1
_geom_bond_atom_site_label_2
_geom_bond_distance
_geom_bond_site_symmetry_2
_geom_bond_publ_flag
I1 C10 2.102(3) . ?
I2 C12 2.089(3) . ?
I3 C23 2.101(3) . ?
I4 C25 2.112(3) . ?
Ni1 O2 2.036(2) . ?
Ni1 O1 2.057(2) . ?
Ni1 N2 2.088(3) . ?
Ni1 N3 2.090(3) . ?
Ni1 N4 2.096(3) . ?
Ni1 N1 2.098(3) . ?
N1 C5 1.341(4) . ?
N1 C1 1.342(5) . ?
C1 C2 1.372(5) . ?
C2 C3 1.388(5) . ?
C3 C4 1.360(6) . ?
C4 C5 1.393(5) . ?
C5 C6 1.505(5) . ?
C6 N2 1.477(4) . ?
N2 C7 1.495(4) . ?
C7 C8 1.499(5) . ?
C8 C9 1.387(5) . ?
C8 C13 1.432(5) . ?
C9 C10 1.393(5) . ?
C10 C11 1.390(5) . ?
C11 C12 1.390(5) . ?
C12 C13 1.406(5) . ?
C13 O1 1.312(4) . ?
N3 C14 1.340(5) . ?
N3 C18 1.344(4) . ?
C14 C15 1.377(5) . ?
C15 C16 1.391(5) . ?
C16 C17 1.390(6) . ?
C17 C18 1.386(5) . ?
C18 C19 1.506(5) . ?
C19 N4 1.476(4) . ?
N4 C20 1.492(4) . ?
C20 C21 1.507(5) . ?
C21 C22 1.387(5) . ?
C21 C26 1.420(5) . ?
C22 C23 1.373(5) . ?
C23 C24 1.390(5) . ?
C24 C25 1.386(5) . ?
C25 C26 1.403(5) . ?
C26 O2 1.315(4) . ?
C27 Cl1 1.755(4) . ?
C27 Cl2 1.757(4) . ?
C27 Cl3 1.764(4) . ?
C28 Cl5 1.746(4) . ?
C28 Cl6 1.757(4) . ?
C28 Cl4 1.763(4) . ?
C29 Cl8 1.750(4) . ?
C29 Cl9 1.752(4) . ?
C29 Cl7 1.761(4) . ?
